data_7711541
loop_
_publ_author_name
'Pilichos, Evangelos'
'Font-Bardia, Merce'
'Mayans, Julia'
'Escuer, Albert'

_publ_section_title
;
 Occurrence of slow relaxation of the magnetization in a family of
 copper(II)/manganese(II) quasi-isotropic complexes with different ground
 spin states.
;
_journal_name_full 'Dalton Transactions'
_journal_paper_doi 10.1039/D2DT02807G
_journal_year 2022
_chemical_formula_moiety 'C19 H26 Cu Mn N2 O7, 2(C18 H18 Cu N2 O4), 2(Cl O4), C H4 O'
_chemical_formula_sum 'C56 H66 Cl2 Cu3 Mn N6 O24'
_chemical_formula_weight 1523.60
_space_group_crystal_system monoclinic
_space_group_IT_number 14
_space_group_name_Hall '-P 2ybc'
_space_group_name_H-M_alt 'P 1 21/c 1'
_atom_sites_solution_hydrogens mixed
_audit_block_doi 10.5517/ccdc.csd.cc291h51
_audit_creation_method SHELXL-2018/3
_audit_update_record
;
2022-10-03 deposited with the CCDC.	2022-10-24 downloaded from the CCDC.
;
_cell_angle_alpha 90
_cell_angle_beta 97.0020(10)
_cell_angle_gamma 90
_cell_formula_units_Z 4
_cell_length_a 15.4787(6)
_cell_length_b 22.7556(9)
_cell_length_c 17.7148(7)
_cell_measurement_reflns_used 9529
_cell_measurement_temperature 100(2)
_cell_measurement_theta_max 28.06
_cell_measurement_theta_min 2.43
_cell_volume 6193.1(4)
_computing_cell_refinement 'Bruker SAINT'
_computing_data_collection 'Bruker APEX3'
_computing_data_reduction 'Bruker SAINT'
_computing_molecular_graphics 'Bruker SHELXTL'
_computing_publication_material 'Bruker SHELXTL'
_computing_structure_refinement 'SHELXL-2018/3 (Sheldrick, 2018)'
_computing_structure_solution 'SHELXT 2014/5 (Sheldrick, 2014)'
_diffrn_ambient_temperature 100(2)
_diffrn_measured_fraction_theta_full 0.999
_diffrn_measured_fraction_theta_max 0.998
_diffrn_measurement_device_type 'D8 Venture'
_diffrn_measurement_method '\f and \w scans'
_diffrn_radiation_type MoK\a
_diffrn_radiation_wavelength 0.71073
_diffrn_reflns_av_R_equivalents 0.0693
_diffrn_reflns_av_unetI/netI 0.0437
_diffrn_reflns_Laue_measured_fraction_full 0.999
_diffrn_reflns_Laue_measured_fraction_max 0.998
_diffrn_reflns_limit_h_max 20
_diffrn_reflns_limit_h_min -20
_diffrn_reflns_limit_k_max 30
_diffrn_reflns_limit_k_min -29
_diffrn_reflns_limit_l_max 23
_diffrn_reflns_limit_l_min -23
_diffrn_reflns_number 97693
_diffrn_reflns_point_group_measured_fraction_full 0.999
_diffrn_reflns_point_group_measured_fraction_max 0.998
_diffrn_reflns_theta_full 25.242
_diffrn_reflns_theta_max 28.324
_diffrn_reflns_theta_min 2.067
_diffrn_source microfocus
_exptl_absorpt_coefficient_mu 1.389
_exptl_absorpt_correction_T_max 0.7457
_exptl_absorpt_correction_T_min 0.6496
_exptl_absorpt_correction_type multi-scan
_exptl_absorpt_process_details sadabs
_exptl_crystal_colour red
_exptl_crystal_density_diffrn 1.634
_exptl_crystal_description prism
_exptl_crystal_F_000 3128
_exptl_crystal_preparation 'Magnetic properties'
_exptl_crystal_recrystallization_method 'Re-crystallisation from solvent: methanol / ether'
_exptl_crystal_size_max 0.240
_exptl_crystal_size_mid 0.116
_exptl_crystal_size_min 0.116
_refine_diff_density_max 1.145
_refine_diff_density_min -0.733
_refine_diff_density_rms 0.103
_refine_ls_extinction_method none
_refine_ls_goodness_of_fit_ref 1.101
_refine_ls_hydrogen_treatment mixed
_refine_ls_matrix_type full
_refine_ls_number_parameters 858
_refine_ls_number_reflns 15411
_refine_ls_number_restraints 6
_refine_ls_restrained_S_all 1.101
_refine_ls_R_factor_all 0.0788
_refine_ls_R_factor_gt 0.0479
_refine_ls_shift/su_max 0.001
_refine_ls_shift/su_mean 0.000
_refine_ls_structure_factor_coef Fsqd
_refine_ls_weighting_details 'w=1/[\s^2^(Fo^2^)+(0.0459P)^2^+13.4489P] where P=(Fo^2^+2Fc^2^)/3'
_refine_ls_weighting_scheme calc
_refine_ls_wR_factor_gt 0.1094
_refine_ls_wR_factor_ref 0.1309
_reflns_Friedel_coverage 0.000
_reflns_number_gt 11445
_reflns_number_total 15411
_reflns_threshold_expression 'I > 2\s(I)'
_cod_data_source_file d2dt02807g2.cif
_cod_data_source_block I06YB81_0m_a
_cod_original_sg_symbol_H-M 'P 21/c'
_cod_database_code 7711541
_shelx_shelxl_version_number 2018/3
_shelx_space_group_comment
;
The symmetry employed for this shelxl refinement is uniquely defined
by the following loop, which should always be used as a source of
symmetry information in preference to the above space-group names.
They are only intended as comments.
;

loop_
_space_group_symop_operation_xyz
'x, y, z'
'-x, y+1/2, -z+1/2'
'-x, -y, -z'
'x, -y-1/2, z-1/2'

loop_
_atom_site_label
_atom_site_type_symbol
_atom_site_fract_x
_atom_site_fract_y
_atom_site_fract_z
_atom_site_U_iso_or_equiv
_atom_site_adp_type
_atom_site_occupancy
_atom_site_site_symmetry_order
_atom_site_calc_flag
_atom_site_refinement_flags_posn
_atom_site_refinement_flags_adp
_atom_site_refinement_flags_occupancy
_atom_site_disorder_assembly
_atom_site_disorder_group
Cu1 Cu 0.45321(3) 0.46995(2) 0.92186(2) 0.02225(10) Uani 1 1 d . . . . .
O1 O 0.21142(16) 0.56737(12) 0.94840(15) 0.0296(6) Uani 1 1 d . . . . .
O2 O 0.34011(15) 0.50143(11) 0.92693(14) 0.0265(5) Uani 1 1 d . . . . .
O3 O 0.49388(16) 0.54794(11) 0.90574(15) 0.0267(5) Uani 1 1 d . . . . .
O4 O 0.51888(18) 0.65869(12) 0.88259(16) 0.0333(6) Uani 1 1 d . . . . .
N1 N 0.4164(2) 0.38996(13) 0.93882(17) 0.0263(6) Uani 1 1 d . . . . .
N2 N 0.56625(19) 0.43546(14) 0.91669(17) 0.0258(6) Uani 1 1 d . . . . .
C1 C 0.1479(2) 0.60725(18) 0.9706(2) 0.0330(8) Uani 1 1 d . . . . .
H1A H 0.164412 0.647575 0.959221 0.050 Uiso 1 1 calc R U . . .
H1B H 0.144822 0.603358 1.025298 0.050 Uiso 1 1 calc R U . . .
H1C H 0.090968 0.598185 0.942519 0.050 Uiso 1 1 calc R U . . .
C2 C 0.2002(2) 0.50912(17) 0.96205(19) 0.0263(7) Uani 1 1 d . . . . .
C3 C 0.1272(2) 0.48404(19) 0.9863(2) 0.0309(8) Uani 1 1 d . . . . .
H3 H 0.078809 0.507974 0.994042 0.037 Uiso 1 1 calc R U . . .
C4 C 0.1243(3) 0.42364(19) 0.9994(2) 0.0322(8) Uani 1 1 d . . . . .
H4 H 0.073285 0.406438 1.014764 0.039 Uiso 1 1 calc R U . . .
C5 C 0.1947(2) 0.38907(18) 0.9902(2) 0.0295(8) Uani 1 1 d . . . . .
H5 H 0.192629 0.348123 1.000257 0.035 Uiso 1 1 calc R U . . .
C6 C 0.2705(2) 0.41362(17) 0.96580(19) 0.0260(7) Uani 1 1 d . . . . .
C7 C 0.2743(2) 0.47411(16) 0.95019(19) 0.0231(7) Uani 1 1 d . . . . .
C8 C 0.3424(2) 0.37445(16) 0.9581(2) 0.0260(7) Uani 1 1 d . . . . .
H8 H 0.334296 0.333932 0.968039 0.031 Uiso 1 1 calc R U . . .
C9 C 0.4843(2) 0.34618(16) 0.9296(2) 0.0300(8) Uani 1 1 d . . . . .
H9A H 0.477356 0.331160 0.876771 0.036 Uiso 1 1 calc R U . . .
H9B H 0.479298 0.312643 0.964427 0.036 Uiso 1 1 calc R U . . .
C10 C 0.5729(3) 0.37558(17) 0.9479(2) 0.0304(8) Uani 1 1 d . . . . .
H10A H 0.589680 0.376915 1.003573 0.036 Uiso 1 1 calc R U . . .
H10B H 0.617781 0.353125 0.924743 0.036 Uiso 1 1 calc R U . . .
C11 C 0.6313(2) 0.45982(17) 0.89094(19) 0.0270(7) Uani 1 1 d . . . . .
H11 H 0.681329 0.436351 0.886952 0.032 Uiso 1 1 calc R U . . .
C12 C 0.6338(2) 0.52045(17) 0.8676(2) 0.0262(7) Uani 1 1 d . . . . .
C13 C 0.7084(2) 0.53968(19) 0.8360(2) 0.0307(8) Uani 1 1 d . . . . .
H13 H 0.751968 0.512016 0.827007 0.037 Uiso 1 1 calc R U . . .
C14 C 0.7187(2) 0.5968(2) 0.8183(2) 0.0344(9) Uani 1 1 d . . . . .
H14 H 0.768399 0.608677 0.795551 0.041 Uiso 1 1 calc R U . . .
C15 C 0.6569(2) 0.63834(19) 0.8333(2) 0.0321(8) Uani 1 1 d . . . . .
H15 H 0.665268 0.678597 0.821980 0.039 Uiso 1 1 calc R U . . .
C16 C 0.5841(2) 0.62117(17) 0.8645(2) 0.0269(7) Uani 1 1 d . . . . .
C17 C 0.5683(2) 0.56090(17) 0.8799(2) 0.0255(7) Uani 1 1 d . . . . .
C18 C 0.5386(3) 0.71989(18) 0.8816(3) 0.0453(11) Uani 1 1 d . . . . .
H18A H 0.545475 0.731971 0.829551 0.068 Uiso 1 1 calc R U . . .
H18B H 0.592873 0.727461 0.914835 0.068 Uiso 1 1 calc R U . . .
H18C H 0.491172 0.742298 0.899709 0.068 Uiso 1 1 calc R U . . .
Cu2 Cu 0.19637(3) 0.46210(2) 0.76153(2) 0.02051(10) Uani 1 1 d . . . . .
Mn1 Mn 0.29129(3) 0.58305(2) 0.72517(3) 0.02145(11) Uani 1 1 d . . . . .
O5 O 0.16821(16) 0.65541(11) 0.74536(14) 0.0263(5) Uani 1 1 d . . . . .
O6 O 0.17150(14) 0.54358(11) 0.75656(13) 0.0223(5) Uani 1 1 d . . . . .
O7 O 0.30566(15) 0.48749(11) 0.73532(14) 0.0230(5) Uani 1 1 d . . . . .
O8 O 0.44409(15) 0.54017(11) 0.70474(14) 0.0255(5) Uani 1 1 d . . . . .
O13 O 0.25067(15) 0.57276(11) 0.60529(14) 0.0240(5) Uani 1 1 d D . . . .
H13A H 0.2047(13) 0.5889(14) 0.599(3) 0.036 Uiso 1 1 d D U . . .
H13B H 0.234(2) 0.5398(6) 0.601(3) 0.036 Uiso 1 1 d D U . . .
O14 O 0.33977(16) 0.60266(12) 0.84087(14) 0.0263(5) Uani 1 1 d D . . . .
H14A H 0.321(2) 0.5782(15) 0.866(2) 0.040 Uiso 1 1 d D U . . .
H14B H 0.3900(8) 0.5953(18) 0.851(2) 0.040 Uiso 1 1 d D U . . .
O23 O 0.34864(18) 0.66177(12) 0.68462(17) 0.0361(6) Uani 1 1 d . . . . .
H23O H 0.363174 0.659067 0.640585 0.043 Uiso 1 1 calc R U . . .
N3 N 0.08375(18) 0.43945(13) 0.78627(15) 0.0228(6) Uani 1 1 d . . . . .
N4 N 0.22574(19) 0.38080(13) 0.77083(16) 0.0227(6) Uani 1 1 d . . . . .
C19 C 0.1703(3) 0.71833(17) 0.7429(3) 0.0362(9) Uani 1 1 d . . . . .
H19A H 0.222208 0.731180 0.720767 0.054 Uiso 1 1 calc R U . . .
H19B H 0.172162 0.734008 0.794582 0.054 Uiso 1 1 calc R U . . .
H19C H 0.118095 0.732837 0.711620 0.054 Uiso 1 1 calc R U . . .
C20 C 0.0967(2) 0.63068(16) 0.77169(19) 0.0247(7) Uani 1 1 d . . . . .
C21 C 0.0267(2) 0.66140(17) 0.7931(2) 0.0287(8) Uani 1 1 d . . . . .
H21 H 0.025394 0.703102 0.790580 0.034 Uiso 1 1 calc R U . . .
C22 C -0.0428(2) 0.63022(18) 0.8187(2) 0.0301(8) Uani 1 1 d . . . . .
H22 H -0.091091 0.651004 0.833753 0.036 Uiso 1 1 calc R U . . .
C23 C -0.0411(2) 0.57062(18) 0.8218(2) 0.0282(8) Uani 1 1 d . . . . .
H23 H -0.088880 0.550257 0.838549 0.034 Uiso 1 1 calc R U . . .
C24 C 0.0300(2) 0.53822(17) 0.80091(19) 0.0244(7) Uani 1 1 d . . . . .
C25 C 0.1008(2) 0.56905(16) 0.77613(18) 0.0220(7) Uani 1 1 d . . . . .
C26 C 0.0254(2) 0.47488(17) 0.80352(19) 0.0255(7) Uani 1 1 d . . . . .
H26 H -0.025567 0.458131 0.819494 0.031 Uiso 1 1 calc R U . . .
C27 C 0.0703(2) 0.37584(16) 0.78604(19) 0.0249(7) Uani 1 1 d . . . . .
H27A H 0.038293 0.363650 0.736712 0.030 Uiso 1 1 calc R U . . .
H27B H 0.034771 0.365023 0.826769 0.030 Uiso 1 1 calc R U . . .
C28 C 0.1583(2) 0.34375(16) 0.7988(2) 0.0261(7) Uani 1 1 d . . . . .
H28A H 0.173952 0.335599 0.853660 0.031 Uiso 1 1 calc R U . . .
H28B H 0.154224 0.305795 0.771276 0.031 Uiso 1 1 calc R U . . .
C29 C 0.2990(2) 0.35832(16) 0.7585(2) 0.0253(7) Uani 1 1 d . . . . .
H29 H 0.304989 0.316858 0.762669 0.030 Uiso 1 1 calc R U . . .
C30 C 0.3734(2) 0.39159(16) 0.73865(19) 0.0237(7) Uani 1 1 d . . . . .
C31 C 0.4492(2) 0.35934(17) 0.7306(2) 0.0292(8) Uani 1 1 d . . . . .
H31 H 0.448505 0.317771 0.735436 0.035 Uiso 1 1 calc R U . . .
C32 C 0.5242(2) 0.38700(17) 0.7158(2) 0.0305(8) Uani 1 1 d . . . . .
H32 H 0.575279 0.364658 0.711588 0.037 Uiso 1 1 calc R U . . .
C33 C 0.5255(2) 0.44804(17) 0.7069(2) 0.0278(8) Uani 1 1 d . . . . .
H33 H 0.577281 0.467077 0.696359 0.033 Uiso 1 1 calc R U . . .
C34 C 0.4514(2) 0.48082(16) 0.71347(19) 0.0230(7) Uani 1 1 d . . . . .
C35 C 0.3736(2) 0.45294(16) 0.72973(19) 0.0220(7) Uani 1 1 d . . . . .
C36 C 0.5180(2) 0.56999(17) 0.6799(2) 0.0285(8) Uani 1 1 d . . . . .
H36A H 0.527084 0.555959 0.629190 0.043 Uiso 1 1 calc R U . . .
H36B H 0.570051 0.561837 0.715715 0.043 Uiso 1 1 calc R U . . .
H36C H 0.507094 0.612419 0.678056 0.043 Uiso 1 1 calc R U . . .
C55 C 0.3913(3) 0.7102(2) 0.7223(3) 0.0524(12) Uani 1 1 d . . . . .
H55A H 0.454438 0.705302 0.723924 0.079 Uiso 1 1 calc R U . . .
H55B H 0.375952 0.712540 0.774228 0.079 Uiso 1 1 calc R U . . .
H55C H 0.373275 0.746400 0.694798 0.079 Uiso 1 1 calc R U . . .
Cu3 Cu 0.02019(3) 0.52347(2) 0.59424(2) 0.02283(10) Uani 1 1 d . . . . .
O9 O 0.27776(17) 0.45194(12) 0.55173(15) 0.0301(6) Uani 1 1 d . . . . .
O10 O 0.12524(16) 0.48368(11) 0.57909(14) 0.0275(5) Uani 1 1 d . . . . .
O11 O 0.07528(15) 0.59684(11) 0.58041(14) 0.0258(5) Uani 1 1 d . . . . .
O12 O 0.16864(17) 0.68277(12) 0.54030(18) 0.0379(7) Uani 1 1 d . . . . .
N5 N -0.04377(19) 0.45032(14) 0.59713(16) 0.0264(6) Uani 1 1 d . . . . .
N6 N -0.08618(19) 0.55975(15) 0.61900(16) 0.0272(6) Uani 1 1 d . . . . .
C37 C 0.3616(2) 0.43620(19) 0.5316(2) 0.0329(8) Uani 1 1 d . . . . .
H37A H 0.354398 0.412519 0.485076 0.049 Uiso 1 1 calc R U . . .
H37B H 0.393344 0.413400 0.573004 0.049 Uiso 1 1 calc R U . . .
H37C H 0.394379 0.471926 0.523031 0.049 Uiso 1 1 calc R U . . .
C38 C 0.2231(2) 0.40691(16) 0.5662(2) 0.0273(7) Uani 1 1 d . . . . .
C39 C 0.2444(3) 0.34855(17) 0.5676(2) 0.0310(8) Uani 1 1 d . . . . .
H39 H 0.300883 0.336667 0.558025 0.037 Uiso 1 1 calc R U . . .
C40 C 0.1833(3) 0.30641(18) 0.5829(2) 0.0355(9) Uani 1 1 d . . . . .
H40 H 0.198890 0.266018 0.585799 0.043 Uiso 1 1 calc R U . . .
C41 C 0.1004(3) 0.32361(17) 0.5938(2) 0.0324(8) Uani 1 1 d . . . . .
H41 H 0.058604 0.294726 0.602859 0.039 Uiso 1 1 calc R U . . .
C42 C 0.0767(2) 0.38345(17) 0.59159(19) 0.0275(7) Uani 1 1 d . . . . .
C43 C 0.1390(2) 0.42704(16) 0.57997(19) 0.0248(7) Uani 1 1 d . . . . .
C44 C -0.0139(2) 0.39831(17) 0.59635(19) 0.0281(8) Uani 1 1 d . . . . .
H44 H -0.053731 0.366823 0.599083 0.034 Uiso 1 1 calc R U . . .
C45 C -0.1383(2) 0.46046(18) 0.5951(2) 0.0295(8) Uani 1 1 d . . . . .
H45A H -0.165997 0.426872 0.618269 0.035 Uiso 1 1 calc R U . . .
H45B H -0.165640 0.464998 0.541912 0.035 Uiso 1 1 calc R U . . .
C46 C -0.1494(2) 0.51666(18) 0.6401(2) 0.0320(8) Uani 1 1 d . . . . .
H46A H -0.209315 0.532049 0.627966 0.038 Uiso 1 1 calc R U . . .
H46B H -0.139010 0.508514 0.695396 0.038 Uiso 1 1 calc R U . . .
C47 C -0.1036(2) 0.61445(18) 0.6172(2) 0.0289(8) Uani 1 1 d . . . . .
H47 H -0.158860 0.626018 0.630139 0.035 Uiso 1 1 calc R U . . .
C48 C -0.0462(2) 0.66035(17) 0.5972(2) 0.0275(8) Uani 1 1 d . . . . .
C49 C -0.0790(3) 0.71818(18) 0.5933(2) 0.0328(8) Uani 1 1 d . . . . .
H49 H -0.135923 0.725422 0.605882 0.039 Uiso 1 1 calc R U . . .
C50 C -0.0305(3) 0.76405(18) 0.5718(2) 0.0348(9) Uani 1 1 d . . . . .
H50 H -0.053688 0.802752 0.569411 0.042 Uiso 1 1 calc R U . . .
C51 C 0.0537(3) 0.75362(18) 0.5533(2) 0.0350(9) Uani 1 1 d . . . . .
H51 H 0.087706 0.785401 0.538478 0.042 Uiso 1 1 calc R U . . .
C52 C 0.0873(2) 0.69776(17) 0.5566(2) 0.0299(8) Uani 1 1 d . . . . .
C53 C 0.0388(2) 0.64864(16) 0.5788(2) 0.0260(7) Uani 1 1 d . . . . .
C54 C 0.2207(3) 0.7300(2) 0.5170(4) 0.0574(15) Uani 1 1 d . . . . .
H54A H 0.278716 0.715182 0.510297 0.086 Uiso 1 1 calc R U . . .
H54B H 0.225851 0.760752 0.555974 0.086 Uiso 1 1 calc R U . . .
H54C H 0.193044 0.746243 0.468788 0.086 Uiso 1 1 calc R U . . .
Cl1 Cl 0.20531(5) 0.87911(4) 0.72393(5) 0.02871(19) Uani 1 1 d . . . . .
O15 O 0.2544(2) 0.83652(13) 0.6878(2) 0.0483(8) Uani 1 1 d . . . . .
O16 O 0.14316(19) 0.85080(14) 0.76579(19) 0.0433(7) Uani 1 1 d . . . . .
O17 O 0.16003(19) 0.91641(15) 0.66639(18) 0.0452(8) Uani 1 1 d . . . . .
O18 O 0.26321(19) 0.91477(15) 0.77446(17) 0.0431(7) Uani 1 1 d . . . . .
Cl2 Cl 0.64477(9) 0.70411(4) 0.61834(8) 0.0260(3) Uani 0.893(5) 1 d . . P A 1
O19 O 0.5870(2) 0.69945(15) 0.54699(18) 0.0379(8) Uani 0.893(5) 1 d . . P A 1
Cl2' Cl 0.6760(8) 0.7024(4) 0.6475(8) 0.030(3) Uiso 0.107(5) 1 d . . P A 2
O19' O 0.7447(17) 0.7148(12) 0.7026(15) 0.036(7) Uiso 0.107(5) 1 d . . P A 2
O20 O 0.59497(19) 0.72362(13) 0.67615(16) 0.0388(7) Uani 1 1 d . . . . .
O21 O 0.68054(18) 0.64734(12) 0.63626(16) 0.0359(6) Uani 1 1 d . . . . .
O22 O 0.7098(2) 0.74603(15) 0.6066(2) 0.0552(9) Uani 1 1 d . . . . .
O23W O 0.4129(2) 0.66431(18) 0.54632(19) 0.0572(10) Uani 1 1 d . . . . .
H23W H 0.464805 0.675599 0.548733 0.086 Uiso 1 1 calc R U . . .
C1W C 0.3973(4) 0.6177(3) 0.4893(4) 0.0731(18) Uani 1 1 d . . . . .
H1WA H 0.353184 0.630693 0.448312 0.110 Uiso 1 1 calc R U . . .
H1WB H 0.376590 0.582308 0.513144 0.110 Uiso 1 1 calc R U . . .
H1WC H 0.451539 0.608772 0.468398 0.110 Uiso 1 1 calc R U . . .

loop_
_atom_site_aniso_label
_atom_site_aniso_U_11
_atom_site_aniso_U_22
_atom_site_aniso_U_33
_atom_site_aniso_U_23
_atom_site_aniso_U_13
_atom_site_aniso_U_12
Cu1 0.0199(2) 0.0263(2) 0.0211(2) -0.00184(16) 0.00461(15) -0.00115(16)
O1 0.0250(13) 0.0347(14) 0.0300(14) 0.0012(11) 0.0066(10) 0.0030(11)
O2 0.0193(12) 0.0320(13) 0.0290(13) 0.0021(11) 0.0060(10) -0.0024(10)
O3 0.0232(12) 0.0275(13) 0.0308(13) -0.0029(10) 0.0089(10) -0.0019(10)
O4 0.0382(15) 0.0268(14) 0.0360(15) 0.0053(11) 0.0083(12) -0.0008(11)
N1 0.0313(16) 0.0276(16) 0.0200(14) -0.0016(12) 0.0030(12) -0.0005(12)
N2 0.0266(15) 0.0306(16) 0.0206(14) -0.0040(12) 0.0044(12) 0.0005(12)
C1 0.0296(19) 0.041(2) 0.029(2) -0.0026(16) 0.0056(15) 0.0082(16)
C2 0.0240(17) 0.040(2) 0.0146(15) -0.0037(14) 0.0011(13) -0.0032(15)
C3 0.0229(17) 0.049(2) 0.0208(17) -0.0022(16) 0.0044(14) -0.0035(16)
C4 0.0302(19) 0.048(2) 0.0185(17) -0.0031(16) 0.0031(14) -0.0111(17)
C5 0.0311(19) 0.039(2) 0.0183(17) -0.0020(15) 0.0019(14) -0.0107(16)
C6 0.0266(17) 0.035(2) 0.0162(15) -0.0049(14) 0.0031(13) -0.0075(14)
C7 0.0191(15) 0.0322(18) 0.0177(15) -0.0028(13) 0.0012(12) -0.0031(13)
C8 0.0290(18) 0.0274(18) 0.0221(17) -0.0009(14) 0.0047(14) -0.0072(14)
C9 0.036(2) 0.0262(18) 0.0280(19) 0.0001(15) 0.0064(15) 0.0004(15)
C10 0.035(2) 0.033(2) 0.0238(18) 0.0011(15) 0.0062(15) 0.0071(16)
C11 0.0213(16) 0.039(2) 0.0202(16) -0.0055(14) 0.0017(13) 0.0015(14)
C12 0.0200(16) 0.038(2) 0.0203(16) -0.0025(14) 0.0014(13) -0.0014(14)
C13 0.0222(17) 0.049(2) 0.0200(17) -0.0018(16) 0.0004(13) -0.0035(16)
C14 0.0223(18) 0.057(3) 0.0238(18) 0.0025(17) 0.0039(14) -0.0093(17)
C15 0.0292(19) 0.041(2) 0.0250(18) 0.0052(16) -0.0018(15) -0.0082(16)
C16 0.0253(17) 0.035(2) 0.0206(17) 0.0005(14) 0.0021(13) -0.0019(14)
C17 0.0227(16) 0.0347(19) 0.0193(16) -0.0015(14) 0.0038(13) -0.0074(14)
C18 0.055(3) 0.029(2) 0.053(3) 0.0087(19) 0.010(2) -0.0007(19)
Cu2 0.01888(19) 0.0250(2) 0.01818(19) -0.00042(15) 0.00455(15) -0.00232(15)
Mn1 0.0194(2) 0.0249(3) 0.0205(2) -0.0010(2) 0.00433(19) -0.00217(19)
O5 0.0244(12) 0.0263(13) 0.0293(13) -0.0006(10) 0.0078(10) -0.0018(10)
O6 0.0160(11) 0.0270(12) 0.0252(12) -0.0002(10) 0.0076(9) -0.0021(9)
O7 0.0202(11) 0.0247(12) 0.0252(12) -0.0010(10) 0.0066(9) 0.0007(9)
O8 0.0201(11) 0.0296(13) 0.0279(13) 0.0004(10) 0.0066(10) -0.0017(10)
O13 0.0207(12) 0.0306(13) 0.0208(12) -0.0004(10) 0.0027(9) -0.0001(10)
O14 0.0227(12) 0.0328(14) 0.0232(13) -0.0020(10) 0.0015(10) -0.0015(10)
O23 0.0357(15) 0.0314(15) 0.0427(17) 0.0000(12) 0.0104(13) -0.0067(12)
N3 0.0214(14) 0.0328(16) 0.0144(13) -0.0002(11) 0.0027(10) -0.0032(12)
N4 0.0245(14) 0.0249(15) 0.0189(14) 0.0009(11) 0.0030(11) -0.0026(11)
C19 0.039(2) 0.0251(19) 0.047(2) -0.0015(17) 0.0155(19) -0.0026(16)
C20 0.0209(16) 0.0344(19) 0.0190(16) -0.0033(14) 0.0030(13) -0.0007(14)
C21 0.0261(18) 0.035(2) 0.0253(18) -0.0035(15) 0.0035(14) 0.0029(15)
C22 0.0186(16) 0.047(2) 0.0258(18) -0.0030(16) 0.0058(14) 0.0061(15)
C23 0.0184(16) 0.046(2) 0.0208(17) -0.0004(15) 0.0052(13) -0.0016(15)
C24 0.0193(15) 0.039(2) 0.0150(15) 0.0004(14) 0.0030(12) -0.0031(14)
C25 0.0179(15) 0.0324(18) 0.0156(15) -0.0010(13) 0.0017(12) 0.0006(13)
C26 0.0193(16) 0.042(2) 0.0149(15) 0.0040(14) 0.0022(12) -0.0069(14)
C27 0.0230(17) 0.0335(19) 0.0183(16) 0.0043(14) 0.0025(13) -0.0059(14)
C28 0.0281(18) 0.0279(18) 0.0223(17) 0.0044(14) 0.0029(14) -0.0043(14)
C29 0.0294(18) 0.0240(17) 0.0222(17) -0.0025(13) 0.0015(14) -0.0003(14)
C30 0.0225(16) 0.0291(18) 0.0193(16) -0.0027(13) 0.0024(13) -0.0016(13)
C31 0.034(2) 0.0268(18) 0.0267(18) -0.0031(14) 0.0030(15) 0.0060(15)
C32 0.0226(17) 0.037(2) 0.033(2) -0.0076(16) 0.0054(15) 0.0069(15)
C33 0.0193(16) 0.041(2) 0.0234(17) -0.0039(15) 0.0028(13) 0.0022(15)
C34 0.0201(16) 0.0284(17) 0.0202(16) -0.0025(13) 0.0015(12) -0.0003(13)
C35 0.0167(15) 0.0318(18) 0.0180(15) -0.0043(13) 0.0039(12) 0.0027(13)
C36 0.0190(16) 0.038(2) 0.0293(19) 0.0036(15) 0.0067(14) -0.0035(14)
C55 0.041(3) 0.049(3) 0.067(3) -0.007(2) 0.008(2) -0.006(2)
Cu3 0.0209(2) 0.0300(2) 0.01771(19) -0.00116(16) 0.00277(15) -0.00005(16)
O9 0.0286(13) 0.0305(14) 0.0322(14) -0.0047(11) 0.0076(11) 0.0017(11)
O10 0.0265(13) 0.0292(13) 0.0282(13) -0.0011(10) 0.0088(10) 0.0007(10)
O11 0.0225(12) 0.0280(13) 0.0270(13) -0.0031(10) 0.0030(10) 0.0039(10)
O12 0.0267(14) 0.0298(14) 0.0584(19) 0.0083(13) 0.0098(13) 0.0038(11)
N5 0.0260(15) 0.0373(17) 0.0160(14) 0.0009(12) 0.0025(11) -0.0056(13)
N6 0.0204(14) 0.0426(18) 0.0185(14) -0.0013(13) 0.0016(11) 0.0001(13)
C37 0.0269(19) 0.043(2) 0.030(2) -0.0105(17) 0.0076(15) 0.0023(16)
C38 0.0314(19) 0.0322(19) 0.0180(16) -0.0051(14) 0.0025(14) -0.0033(15)
C39 0.037(2) 0.033(2) 0.0227(18) -0.0063(15) 0.0011(15) 0.0038(16)
C40 0.051(2) 0.029(2) 0.0252(19) -0.0026(15) 0.0017(17) 0.0050(17)
C41 0.043(2) 0.032(2) 0.0211(18) -0.0005(15) 0.0004(16) -0.0044(16)
C42 0.0341(19) 0.0329(19) 0.0151(16) -0.0006(14) 0.0016(14) -0.0030(15)
C43 0.0324(18) 0.0285(18) 0.0136(15) -0.0022(13) 0.0032(13) 0.0002(14)
C44 0.0347(19) 0.035(2) 0.0133(15) 0.0004(14) -0.0015(14) -0.0060(16)
C45 0.0222(17) 0.044(2) 0.0217(17) 0.0005(15) 0.0005(13) -0.0060(15)
C46 0.0224(17) 0.046(2) 0.0282(19) -0.0001(16) 0.0055(14) -0.0013(16)
C47 0.0226(17) 0.046(2) 0.0187(17) -0.0056(15) 0.0039(13) 0.0065(15)
C48 0.0231(17) 0.038(2) 0.0211(17) -0.0038(15) 0.0006(13) 0.0042(15)
C49 0.0288(19) 0.039(2) 0.030(2) -0.0088(16) -0.0005(15) 0.0099(16)
C50 0.038(2) 0.031(2) 0.034(2) -0.0094(16) -0.0033(17) 0.0097(16)
C51 0.034(2) 0.031(2) 0.039(2) 0.0009(17) 0.0024(17) 0.0010(16)
C52 0.0255(18) 0.032(2) 0.031(2) -0.0031(15) 0.0005(15) 0.0038(15)
C53 0.0264(17) 0.0308(19) 0.0198(16) -0.0040(14) -0.0016(13) 0.0048(14)
C54 0.034(2) 0.041(3) 0.100(4) 0.022(3) 0.021(3) 0.004(2)
Cl1 0.0222(4) 0.0310(4) 0.0343(5) -0.0021(4) 0.0089(3) 0.0020(3)
O15 0.0431(18) 0.0353(17) 0.073(2) -0.0063(15) 0.0336(17) 0.0054(13)
O16 0.0369(16) 0.0426(17) 0.0548(19) -0.0034(15) 0.0229(14) -0.0089(13)
O17 0.0341(16) 0.061(2) 0.0409(17) 0.0085(15) 0.0059(13) 0.0147(14)
O18 0.0312(15) 0.059(2) 0.0382(17) -0.0052(14) 0.0022(12) -0.0101(14)
Cl2 0.0254(6) 0.0251(5) 0.0284(6) -0.0008(4) 0.0072(5) -0.0010(4)
O19 0.0375(18) 0.0453(19) 0.0296(17) -0.0018(14) -0.0016(13) 0.0065(14)
O20 0.0443(17) 0.0419(17) 0.0330(15) -0.0048(13) 0.0155(13) 0.0084(13)
O21 0.0395(16) 0.0345(15) 0.0351(15) 0.0041(12) 0.0105(12) 0.0083(12)
O22 0.0404(18) 0.0436(19) 0.084(3) 0.0132(18) 0.0188(17) -0.0032(14)
O23W 0.0351(17) 0.095(3) 0.0435(19) 0.0120(19) 0.0115(14) 0.0025(17)
C1W 0.055(3) 0.101(5) 0.064(4) -0.029(4) 0.009(3) 0.012(3)

loop_
_atom_type_symbol
_atom_type_description
_atom_type_scat_dispersion_real
_atom_type_scat_dispersion_imag
_atom_type_scat_source
C C 0.0033 0.0016 'International Tables Vol C Tables 4.2.6.8 and 6.1.1.4'
H H 0.0000 0.0000 'International Tables Vol C Tables 4.2.6.8 and 6.1.1.4'
Cl Cl 0.1484 0.1585 'International Tables Vol C Tables 4.2.6.8 and 6.1.1.4'
Cu Cu 0.3201 1.2651 'International Tables Vol C Tables 4.2.6.8 and 6.1.1.4'
Mn Mn 0.3368 0.7283 'International Tables Vol C Tables 4.2.6.8 and 6.1.1.4'
N N 0.0061 0.0033 'International Tables Vol C Tables 4.2.6.8 and 6.1.1.4'
O O 0.0106 0.0060 'International Tables Vol C Tables 4.2.6.8 and 6.1.1.4'

loop_
_citation_id
_citation_doi
_citation_year
1 10.1039/D1DT04074J 2022

loop_
_geom_angle_atom_site_label_1
_geom_angle_atom_site_label_2
_geom_angle_atom_site_label_3
_geom_angle
_geom_angle_site_symmetry_1
_geom_angle_site_symmetry_3
_geom_angle_publ_flag
O2 Cu1 O3 88.81(11) . . ?
O2 Cu1 N2 178.11(12) . . ?
O3 Cu1 N2 93.05(12) . . ?
O2 Cu1 N1 93.26(12) . . ?
O3 Cu1 N1 177.88(12) . . ?
N2 Cu1 N1 84.88(13) . . ?
C2 O1 C1 117.6(3) . . ?
C7 O2 Cu1 126.5(2) . . ?
C17 O3 Cu1 125.0(2) . . ?
C16 O4 C18 115.7(3) . . ?
C8 N1 C9 121.0(3) . . ?
C8 N1 Cu1 125.9(3) . . ?
C9 N1 Cu1 113.0(2) . . ?
C11 N2 C10 120.8(3) . . ?
C11 N2 Cu1 126.7(3) . . ?
C10 N2 Cu1 112.5(2) . . ?
O1 C1 H1A 109.5 . . ?
O1 C1 H1B 109.5 . . ?
H1A C1 H1B 109.5 . . ?
O1 C1 H1C 109.5 . . ?
H1A C1 H1C 109.5 . . ?
H1B C1 H1C 109.5 . . ?
O1 C2 C3 125.8(3) . . ?
O1 C2 C7 113.2(3) . . ?
C3 C2 C7 121.1(4) . . ?
C2 C3 C4 120.3(4) . . ?
C2 C3 H3 119.9 . . ?
C4 C3 H3 119.9 . . ?
C5 C4 C3 120.2(4) . . ?
C5 C4 H4 119.9 . . ?
C3 C4 H4 119.9 . . ?
C4 C5 C6 120.8(4) . . ?
C4 C5 H5 119.6 . . ?
C6 C5 H5 119.6 . . ?
C7 C6 C5 120.2(3) . . ?
C7 C6 C8 122.2(3) . . ?
C5 C6 C8 117.6(3) . . ?
O2 C7 C6 125.6(3) . . ?
O2 C7 C2 116.9(3) . . ?
C6 C7 C2 117.5(3) . . ?
N1 C8 C6 125.3(3) . . ?
N1 C8 H8 117.3 . . ?
C6 C8 H8 117.3 . . ?
N1 C9 C10 108.4(3) . . ?
N1 C9 H9A 110.0 . . ?
C10 C9 H9A 110.0 . . ?
N1 C9 H9B 110.0 . . ?
C10 C9 H9B 110.0 . . ?
H9A C9 H9B 108.4 . . ?
N2 C10 C9 107.9(3) . . ?
N2 C10 H10A 110.1 . . ?
C9 C10 H10A 110.1 . . ?
N2 C10 H10B 110.1 . . ?
C9 C10 H10B 110.1 . . ?
H10A C10 H10B 108.4 . . ?
N2 C11 C12 124.4(3) . . ?
N2 C11 H11 117.8 . . ?
C12 C11 H11 117.8 . . ?
C17 C12 C13 119.9(4) . . ?
C17 C12 C11 122.5(3) . . ?
C13 C12 C11 117.5(3) . . ?
C14 C13 C12 121.0(4) . . ?
C14 C13 H13 119.5 . . ?
C12 C13 H13 119.5 . . ?
C13 C14 C15 120.3(4) . . ?
C13 C14 H14 119.8 . . ?
C15 C14 H14 119.8 . . ?
C16 C15 C14 120.0(4) . . ?
C16 C15 H15 120.0 . . ?
C14 C15 H15 120.0 . . ?
C15 C16 O4 125.0(4) . . ?
C15 C16 C17 121.3(4) . . ?
O4 C16 C17 113.7(3) . . ?
O3 C17 C12 125.6(3) . . ?
O3 C17 C16 117.2(3) . . ?
C12 C17 C16 117.2(3) . . ?
O4 C18 H18A 109.5 . . ?
O4 C18 H18B 109.5 . . ?
H18A C18 H18B 109.5 . . ?
O4 C18 H18C 109.5 . . ?
H18A C18 H18C 109.5 . . ?
H18B C18 H18C 109.5 . . ?
O6 Cu2 O7 82.70(10) . . ?
O6 Cu2 N4 177.10(11) . . ?
O7 Cu2 N4 96.09(11) . . ?
O6 Cu2 N3 95.08(12) . . ?
O7 Cu2 N3 177.60(12) . . ?
N4 Cu2 N3 86.18(13) . . ?
O14 Mn1 O13 173.07(10) . . ?
O14 Mn1 O23 92.02(11) . . ?
O13 Mn1 O23 81.06(11) . . ?
O14 Mn1 O7 96.20(10) . . ?
O13 Mn1 O7 89.29(10) . . ?
O23 Mn1 O7 143.94(10) . . ?
O14 Mn1 O6 92.93(10) . . ?
O13 Mn1 O6 92.94(9) . . ?
O23 Mn1 O6 144.94(10) . . ?
O7 Mn1 O6 69.70(9) . . ?
C20 O5 C19 116.3(3) . . ?
C25 O6 Cu2 126.0(2) . . ?
C25 O6 Mn1 129.8(2) . . ?
Cu2 O6 Mn1 103.86(10) . . ?
C35 O7 Cu2 125.2(2) . . ?
C35 O7 Mn1 131.0(2) . . ?
Cu2 O7 Mn1 103.74(10) . . ?
C34 O8 C36 116.3(3) . . ?
Mn1 O13 H13A 104(3) . . ?
Mn1 O13 H13B 105(3) . . ?
H13A O13 H13B 98.1(15) . . ?
Mn1 O14 H14A 107(3) . . ?
Mn1 O14 H14B 113(3) . . ?
H14A O14 H14B 98.4(16) . . ?
C55 O23 Mn1 132.7(3) . . ?
C55 O23 H23O 109.5 . . ?
Mn1 O23 H23O 114.5 . . ?
C26 N3 C27 121.4(3) . . ?
C26 N3 Cu2 125.1(3) . . ?
C27 N3 Cu2 113.5(2) . . ?
C29 N4 C28 120.3(3) . . ?
C29 N4 Cu2 125.2(3) . . ?
C28 N4 Cu2 114.4(2) . . ?
O5 C19 H19A 109.5 . . ?
O5 C19 H19B 109.5 . . ?
H19A C19 H19B 109.5 . . ?
O5 C19 H19C 109.5 . . ?
H19A C19 H19C 109.5 . . ?
H19B C19 H19C 109.5 . . ?
O5 C20 C21 125.3(3) . . ?
O5 C20 C25 113.3(3) . . ?
C21 C20 C25 121.4(3) . . ?
C20 C21 C22 119.3(4) . . ?
C20 C21 H21 120.4 . . ?
C22 C21 H21 120.4 . . ?
C23 C22 C21 120.3(3) . . ?
C23 C22 H22 119.8 . . ?
C21 C22 H22 119.8 . . ?
C22 C23 C24 121.5(3) . . ?
C22 C23 H23 119.2 . . ?
C24 C23 H23 119.2 . . ?
C23 C24 C25 118.7(3) . . ?
C23 C24 C26 118.0(3) . . ?
C25 C24 C26 123.2(3) . . ?
O6 C25 C20 117.1(3) . . ?
O6 C25 C24 124.1(3) . . ?
C20 C25 C24 118.8(3) . . ?
N3 C26 C24 125.8(3) . . ?
N3 C26 H26 117.1 . . ?
C24 C26 H26 117.1 . . ?
N3 C27 C28 110.2(3) . . ?
N3 C27 H27A 109.6 . . ?
C28 C27 H27A 109.6 . . ?
N3 C27 H27B 109.6 . . ?
C28 C27 H27B 109.6 . . ?
H27A C27 H27B 108.1 . . ?
N4 C28 C27 109.3(3) . . ?
N4 C28 H28A 109.8 . . ?
C27 C28 H28A 109.8 . . ?
N4 C28 H28B 109.8 . . ?
C27 C28 H28B 109.8 . . ?
H28A C28 H28B 108.3 . . ?
N4 C29 C30 125.0(3) . . ?
N4 C29 H29 117.5 . . ?
C30 C29 H29 117.5 . . ?
C35 C30 C31 119.7(3) . . ?
C35 C30 C29 123.7(3) . . ?
C31 C30 C29 116.6(3) . . ?
C32 C31 C30 121.0(4) . . ?
C32 C31 H31 119.5 . . ?
C30 C31 H31 119.5 . . ?
C31 C32 C33 120.0(3) . . ?
C31 C32 H32 120.0 . . ?
C33 C32 H32 120.0 . . ?
C34 C33 C32 120.2(3) . . ?
C34 C33 H33 119.9 . . ?
C32 C33 H33 119.9 . . ?
O8 C34 C33 125.6(3) . . ?
O8 C34 C35 113.9(3) . . ?
C33 C34 C35 120.5(3) . . ?
O7 C35 C30 124.7(3) . . ?
O7 C35 C34 116.7(3) . . ?
C30 C35 C34 118.6(3) . . ?
O8 C36 H36A 109.5 . . ?
O8 C36 H36B 109.5 . . ?
H36A C36 H36B 109.5 . . ?
O8 C36 H36C 109.5 . . ?
H36A C36 H36C 109.5 . . ?
H36B C36 H36C 109.5 . . ?
O23 C55 H55A 109.5 . . ?
O23 C55 H55B 109.5 . . ?
H55A C55 H55B 109.5 . . ?
O23 C55 H55C 109.5 . . ?
H55A C55 H55C 109.5 . . ?
H55B C55 H55C 109.5 . . ?
O11 Cu3 O10 89.73(11) . . ?
O11 Cu3 N6 93.54(12) . . ?
O10 Cu3 N6 174.37(12) . . ?
O11 Cu3 N5 173.43(11) . . ?
O10 Cu3 N5 92.46(12) . . ?
N6 Cu3 N5 84.79(14) . . ?
C38 O9 C37 117.2(3) . . ?
C43 O10 Cu3 127.3(2) . . ?
C53 O11 Cu3 126.5(2) . . ?
C52 O12 C54 116.0(3) . . ?
C44 N5 C45 120.4(3) . . ?
C44 N5 Cu3 127.7(3) . . ?
C45 N5 Cu3 111.8(2) . . ?
C47 N6 C46 121.0(3) . . ?
C47 N6 Cu3 126.4(3) . . ?
C46 N6 Cu3 112.6(2) . . ?
O9 C37 H37A 109.5 . . ?
O9 C37 H37B 109.5 . . ?
H37A C37 H37B 109.5 . . ?
O9 C37 H37C 109.5 . . ?
H37A C37 H37C 109.5 . . ?
H37B C37 H37C 109.5 . . ?
C39 C38 O9 125.1(3) . . ?
C39 C38 C43 122.1(4) . . ?
O9 C38 C43 112.8(3) . . ?
C38 C39 C40 120.2(4) . . ?
C38 C39 H39 119.9 . . ?
C40 C39 H39 119.9 . . ?
C41 C40 C39 119.8(4) . . ?
C41 C40 H40 120.1 . . ?
C39 C40 H40 120.1 . . ?
C40 C41 C42 121.0(4) . . ?
C40 C41 H41 119.5 . . ?
C42 C41 H41 119.5 . . ?
C41 C42 C43 120.1(4) . . ?
C41 C42 C44 118.2(3) . . ?
C43 C42 C44 121.6(3) . . ?
O10 C43 C42 125.5(3) . . ?
O10 C43 C38 117.7(3) . . ?
C42 C43 C38 116.8(3) . . ?
N5 C44 C42 124.8(3) . . ?
N5 C44 H44 117.6 . . ?
C42 C44 H44 117.6 . . ?
N5 C45 C46 107.0(3) . . ?
N5 C45 H45A 110.3 . . ?
C46 C45 H45A 110.3 . . ?
N5 C45 H45B 110.3 . . ?
C46 C45 H45B 110.3 . . ?
H45A C45 H45B 108.6 . . ?
N6 C46 C45 107.8(3) . . ?
N6 C46 H46A 110.2 . . ?
C45 C46 H46A 110.2 . . ?
N6 C46 H46B 110.2 . . ?
C45 C46 H46B 110.2 . . ?
H46A C46 H46B 108.5 . . ?
N6 C47 C48 125.4(3) . . ?
N6 C47 H47 117.3 . . ?
C48 C47 H47 117.3 . . ?
C49 C48 C53 120.2(4) . . ?
C49 C48 C47 117.3(3) . . ?
C53 C48 C47 122.4(3) . . ?
C50 C49 C48 121.4(4) . . ?
C50 C49 H49 119.3 . . ?
C48 C49 H49 119.3 . . ?
C49 C50 C51 119.6(4) . . ?
C49 C50 H50 120.2 . . ?
C51 C50 H50 120.2 . . ?
C52 C51 C50 120.3(4) . . ?
C52 C51 H51 119.8 . . ?
C50 C51 H51 119.8 . . ?
O12 C52 C51 125.1(4) . . ?
O12 C52 C53 113.0(3) . . ?
C51 C52 C53 121.9(4) . . ?
O11 C53 C48 125.1(3) . . ?
O11 C53 C52 118.2(3) . . ?
C48 C53 C52 116.7(3) . . ?
O12 C54 H54A 109.5 . . ?
O12 C54 H54B 109.5 . . ?
H54A C54 H54B 109.5 . . ?
O12 C54 H54C 109.5 . . ?
H54A C54 H54C 109.5 . . ?
H54B C54 H54C 109.5 . . ?
O15 Cl1 O16 110.67(19) . . ?
O15 Cl1 O18 109.7(2) . . ?
O16 Cl1 O18 109.73(19) . . ?
O15 Cl1 O17 108.7(2) . . ?
O16 Cl1 O17 109.31(19) . . ?
O18 Cl1 O17 108.7(2) . . ?
O22 Cl2 O20 110.5(2) . . ?
O22 Cl2 O21 112.2(2) . . ?
O20 Cl2 O21 110.59(18) . . ?
O22 Cl2 O19 107.0(2) . . ?
O20 Cl2 O19 108.5(2) . . ?
O21 Cl2 O19 107.88(19) . . ?
O21 Cl2' O22 126.8(8) . . ?
O21 Cl2' O19' 105.0(14) . . ?
O22 Cl2' O19' 85.1(13) . . ?
O21 Cl2' O20 115.9(8) . . ?
O22 Cl2' O20 109.7(7) . . ?
O19' Cl2' O20 107.5(13) . . ?
C1W O23W H23W 109.5 . . ?
O23W C1W H1WA 109.5 . . ?
O23W C1W H1WB 109.5 . . ?
H1WA C1W H1WB 109.5 . . ?
O23W C1W H1WC 109.5 . . ?
H1WA C1W H1WC 109.5 . . ?
H1WB C1W H1WC 109.5 . . ?

loop_
_geom_bond_atom_site_label_1
_geom_bond_atom_site_label_2
_geom_bond_distance
_geom_bond_site_symmetry_2
_geom_bond_publ_flag
Cu1 O2 1.904(2) . ?
Cu1 O3 1.916(3) . ?
Cu1 N2 1.930(3) . ?
Cu1 N1 1.941(3) . ?
O1 C2 1.362(5) . ?
O1 C1 1.428(4) . ?
O2 C7 1.302(4) . ?
O3 C17 1.324(4) . ?
O4 C16 1.389(5) . ?
O4 C18 1.427(5) . ?
N1 C8 1.284(5) . ?
N1 C9 1.471(5) . ?
N2 C11 1.281(5) . ?
N2 C10 1.469(5) . ?
C1 H1A 0.9800 . ?
C1 H1B 0.9800 . ?
C1 H1C 0.9800 . ?
C2 C3 1.380(5) . ?
C2 C7 1.433(5) . ?
C3 C4 1.396(6) . ?
C3 H3 0.9500 . ?
C4 C5 1.371(6) . ?
C4 H4 0.9500 . ?
C5 C6 1.413(5) . ?
C5 H5 0.9500 . ?
C6 C7 1.407(5) . ?
C6 C8 1.446(5) . ?
C8 H8 0.9500 . ?
C9 C10 1.526(5) . ?
C9 H9A 0.9900 . ?
C9 H9B 0.9900 . ?
C10 H10A 0.9900 . ?
C10 H10B 0.9900 . ?
C11 C12 1.442(5) . ?
C11 H11 0.9500 . ?
C12 C17 1.405(5) . ?
C12 C13 1.413(5) . ?
C13 C14 1.350(6) . ?
C13 H13 0.9500 . ?
C14 C15 1.394(6) . ?
C14 H14 0.9500 . ?
C15 C16 1.371(5) . ?
C15 H15 0.9500 . ?
C16 C17 1.425(5) . ?
C18 H18A 0.9800 . ?
C18 H18B 0.9800 . ?
C18 H18C 0.9800 . ?
Cu2 O6 1.893(2) . ?
Cu2 O7 1.898(2) . ?
Cu2 N4 1.908(3) . ?
Cu2 N3 1.919(3) . ?
Mn1 O14 2.142(3) . ?
Mn1 O13 2.153(2) . ?
Mn1 O23 2.161(3) . ?
Mn1 O7 2.191(2) . ?
Mn1 O6 2.192(2) . ?
O5 C20 1.373(4) . ?
O5 C19 1.433(4) . ?
O6 C25 1.322(4) . ?
O7 C35 1.326(4) . ?
O8 C34 1.363(4) . ?
O8 C36 1.444(4) . ?
O13 H13A 0.797(10) . ?
O13 H13B 0.796(10) . ?
O14 H14A 0.797(10) . ?
O14 H14B 0.794(10) . ?
O23 C55 1.410(5) . ?
O23 H23O 0.8400 . ?
N3 C26 1.275(5) . ?
N3 C27 1.462(5) . ?
N4 C29 1.286(5) . ?
N4 C28 1.473(4) . ?
C19 H19A 0.9800 . ?
C19 H19B 0.9800 . ?
C19 H19C 0.9800 . ?
C20 C21 1.381(5) . ?
C20 C25 1.405(5) . ?
C21 C22 1.409(5) . ?
C21 H21 0.9500 . ?
C22 C23 1.357(6) . ?
C22 H22 0.9500 . ?
C23 C24 1.412(5) . ?
C23 H23 0.9500 . ?
C24 C25 1.415(5) . ?
C24 C26 1.444(5) . ?
C26 H26 0.9500 . ?
C27 C28 1.538(5) . ?
C27 H27A 0.9900 . ?
C27 H27B 0.9900 . ?
C28 H28A 0.9900 . ?
C28 H28B 0.9900 . ?
C29 C30 1.457(5) . ?
C29 H29 0.9500 . ?
C30 C35 1.405(5) . ?
C30 C31 1.405(5) . ?
C31 C32 1.374(5) . ?
C31 H31 0.9500 . ?
C32 C33 1.398(6) . ?
C32 H32 0.9500 . ?
C33 C34 1.385(5) . ?
C33 H33 0.9500 . ?
C34 C35 1.421(5) . ?
C36 H36A 0.9800 . ?
C36 H36B 0.9800 . ?
C36 H36C 0.9800 . ?
C55 H55A 0.9800 . ?
C55 H55B 0.9800 . ?
C55 H55C 0.9800 . ?
Cu3 O11 1.904(3) . ?
Cu3 O10 1.909(3) . ?
Cu3 N6 1.939(3) . ?
Cu3 N5 1.941(3) . ?
O9 C38 1.373(4) . ?
O9 C37 1.432(4) . ?
O10 C43 1.306(4) . ?
O11 C53 1.306(4) . ?
O12 C52 1.369(5) . ?
O12 C54 1.433(5) . ?
N5 C44 1.271(5) . ?
N5 C45 1.477(5) . ?
N6 C47 1.273(5) . ?
N6 C46 1.466(5) . ?
C37 H37A 0.9800 . ?
C37 H37B 0.9800 . ?
C37 H37C 0.9800 . ?
C38 C39 1.368(5) . ?
C38 C43 1.429(5) . ?
C39 C40 1.396(6) . ?
C39 H39 0.9500 . ?
C40 C41 1.377(6) . ?
C40 H40 0.9500 . ?
C41 C42 1.409(5) . ?
C41 H41 0.9500 . ?
C42 C43 1.415(5) . ?
C42 C44 1.456(5) . ?
C44 H44 0.9500 . ?
C45 C46 1.528(5) . ?
C45 H45A 0.9900 . ?
C45 H45B 0.9900 . ?
C46 H46A 0.9900 . ?
C46 H46B 0.9900 . ?
C47 C48 1.443(5) . ?
C47 H47 0.9500 . ?
C48 C49 1.409(5) . ?
C48 C53 1.418(5) . ?
C49 C50 1.366(6) . ?
C49 H49 0.9500 . ?
C50 C51 1.403(6) . ?
C50 H50 0.9500 . ?
C51 C52 1.372(5) . ?
C51 H51 0.9500 . ?
C52 C53 1.428(5) . ?
C54 H54A 0.9800 . ?
C54 H54B 0.9800 . ?
C54 H54C 0.9800 . ?
Cl1 O15 1.430(3) . ?
Cl1 O16 1.437(3) . ?
Cl1 O18 1.438(3) . ?
Cl1 O17 1.441(3) . ?
Cl2 O22 1.420(3) . ?
Cl2 O20 1.426(3) . ?
Cl2 O21 1.426(3) . ?
Cl2 O19 1.460(3) . ?
Cl2' O21 1.272(10) . ?
Cl2' O22 1.369(10) . ?
Cl2' O19' 1.38(3) . ?
Cl2' O20 1.490(11) . ?
O23W C1W 1.465(7) . ?
O23W H23W 0.8400 . ?
C1W H1WA 0.9800 . ?
C1W H1WB 0.9800 . ?
C1W H1WC 0.9800 . ?
